data_4027498
loop_
_publ_author_name
'Emilien Demory'
'Daniel Farran'
'Benoit Baptiste'
'Pierre Y. Chavant'
'V\'eronique Blandin'

_publ_contact_author_name
;
;
_publ_section_title
;
 Fast Pd- and Pd/Cu-Catalyzed Direct C-H Arylation of Cyclic Nitrones.
 Application to the Synthesis of Enantiopure Quaternary \a-Amino Esters
;
_journal_name_full 'Journal of Organic Chemistry'
_journal_page_first 7901
_journal_page_last 7912
_journal_paper_doi 10.1021/jo301114k
_journal_volume 77
_journal_year 2012
_chemical_formula_moiety 'C13 H17 N O2'
_chemical_formula_sum 'C13 H17 N O2'
_chemical_formula_weight 219.28
_chemical_name_systematic
;
 ? 
;
_space_group_crystal_system monoclinic
_space_group_IT_number 14
_space_group_name_Hall '-P 2ybc'
_space_group_name_H-M_alt 'P 1 21/c 1'
_symmetry_space_group_name_Hall '-P 2ybc'
_symmetry_space_group_name_H-M 'P 1 21/c 1'
_atom_sites_solution_hydrogens geom
_atom_sites_solution_primary direct
_atom_sites_solution_secondary difmap
_audit_creation_date 2012-03-06
_audit_creation_method
;
  Olex2 1.1
  (compiled Sep 28 2011 20:36:17, GUI svn.r3906)
;
_cell_angle_alpha 90.00
_cell_angle_beta 93.24(3)
_cell_angle_gamma 90.00
_cell_formula_units_Z 4
_cell_length_a 20.131(4)
_cell_length_b 5.5940(11)
_cell_length_c 10.268(2)
_cell_measurement_temperature 200
_cell_volume 1154.5(4)
_computing_data_collection Collect
_computing_data_reduction EvalCCD
_computing_molecular_graphics
;
O. V. Dolomanov, L. J. Bourhis, R. J. Gildea, J. A. K. Howard and H. Puschmann,
OLEX2: a complete structure solution, refinement and analysis program.
J. Appl. Cryst. (2009). 42, 339-341.
;
_computing_publication_material
;
O. V. Dolomanov, L. J. Bourhis, R. J. Gildea, J. A. K. Howard and H. Puschmann,
OLEX2: a complete structure solution, refinement and analysis program.
J. Appl. Cryst. (2009). 42, 339-341.
;
_computing_structure_refinement
;
SHELXL, G.M. Sheldrick, Acta Cryst.
(2008). A64, 112-122
;
_computing_structure_solution
;
SHELXS, G.M. Sheldrick, Acta Cryst.
(2008). A64, 112-122
;
_diffrn_ambient_temperature 200
_diffrn_detector 'CCD area detector'
_diffrn_detector_type KappaCCD
_diffrn_measured_fraction_theta_full 0.996
_diffrn_measured_fraction_theta_max 0.996
_diffrn_measurement_device_type 'Bruker-AXS-enraf-nonius KappaCCD'
_diffrn_measurement_method 'Phi and omega scans'
_diffrn_radiation_monochromator graphite
_diffrn_radiation_probe x-ray
_diffrn_radiation_type MoK\a
_diffrn_radiation_wavelength 0.71073
_diffrn_reflns_av_R_equivalents 0.1551
_diffrn_reflns_av_unetI/netI 0.0822
_diffrn_reflns_limit_h_max 23
_diffrn_reflns_limit_h_min -23
_diffrn_reflns_limit_k_max 6
_diffrn_reflns_limit_k_min -6
_diffrn_reflns_limit_l_max 12
_diffrn_reflns_limit_l_min -12
_diffrn_reflns_number 9290
_diffrn_reflns_theta_full 24.99
_diffrn_reflns_theta_max 24.99
_diffrn_reflns_theta_min 3.04
_diffrn_source 'fine-focus sealed tube'
_diffrn_source_target Mo
_diffrn_source_type 'fine-focus sealed tube'
_exptl_absorpt_coefficient_mu 0.085
_exptl_absorpt_correction_type none
_exptl_crystal_colour colourless
_exptl_crystal_colour_primary colourless
_exptl_crystal_density_diffrn 1.262
_exptl_crystal_description plate
_exptl_crystal_F_000 472
_exptl_crystal_size_max 0.4
_exptl_crystal_size_mid 0.23
_exptl_crystal_size_min 0.06
_refine_diff_density_max 0.231
_refine_diff_density_min -0.253
_refine_diff_density_rms 0.062
_refine_ls_extinction_method none
_refine_ls_goodness_of_fit_ref 1.127
_refine_ls_hydrogen_treatment constr
_refine_ls_matrix_type full
_refine_ls_number_parameters 148
_refine_ls_number_reflns 2027
_refine_ls_number_restraints 0
_refine_ls_restrained_S_all 1.127
_refine_ls_R_factor_all 0.0925
_refine_ls_R_factor_gt 0.0563
_refine_ls_shift/su_max 0.000
_refine_ls_shift/su_mean 0.000
_refine_ls_structure_factor_coef Fsqd
_refine_ls_weighting_details 'calc w=1/[\s^2^(Fo^2^)+(0.0423P)^2^+0.5683P] where P=(Fo^2^+2Fc^2^)/3'
_refine_ls_weighting_scheme calc
_refine_ls_wR_factor_gt 0.1225
_refine_ls_wR_factor_ref 0.1412
_reflns_number_gt 1438
_reflns_number_total 2027
_reflns_threshold_expression >2sigma(I)
_cod_data_source_file jo301114k_si_002.cif
_cod_data_source_block p21c
_cod_original_cell_volume 1154.4(4)
_cod_database_code 4027498

loop_
_space_group_symop_id
_space_group_symop_operation_xyz
1 'x, y, z'
2 '-x, y+1/2, -z+1/2'
3 '-x, -y, -z'
4 'x, -y-1/2, z-1/2'

loop_
_atom_site_label
_atom_site_type_symbol
_atom_site_fract_x
_atom_site_fract_y
_atom_site_fract_z
_atom_site_U_iso_or_equiv
_atom_site_adp_type
_atom_site_occupancy
_atom_site_symmetry_multiplicity
_atom_site_calc_flag
_atom_site_refinement_flags
O15 O 0.05560(8) 0.4433(3) 0.15032(16) 0.0340(5) Uani 1 1 d .
O6 O 0.34554(8) 0.2823(3) 0.45404(16) 0.0318(5) Uani 1 1 d .
C11 C 0.11083(11) 0.6567(5) 0.3199(2) 0.0266(6) Uani 1 1 d .
H11 H 0.0759 0.7712 0.3125 0.032 Uiso 1 1 calc R
C12 C 0.10919(11) 0.4582(4) 0.2389(2) 0.0237(6) Uani 1 1 d .
N1 N 0.32820(9) 0.4617(3) 0.52341(18) 0.0218(5) Uani 1 1 d .
C13 C 0.16006(12) 0.2918(4) 0.2500(2) 0.0243(6) Uani 1 1 d .
H13 H 0.1588 0.1546 0.1953 0.029 Uiso 1 1 calc R
C14 C 0.21302(11) 0.3255(4) 0.3412(2) 0.0233(6) Uani 1 1 d .
H14 H 0.2478 0.2106 0.3478 0.028 Uiso 1 1 calc R
C2 C 0.27117(11) 0.5763(4) 0.5168(2) 0.0207(5) Uani 1 1 d .
C10 C 0.16304(11) 0.6882(4) 0.4111(2) 0.0243(6) Uani 1 1 d .
H10 H 0.1632 0.8234 0.4671 0.029 Uiso 1 1 calc R
C9 C 0.21601(11) 0.5250(4) 0.4232(2) 0.0202(5) Uani 1 1 d .
C5 C 0.37975(11) 0.5779(4) 0.6161(2) 0.0239(6) Uani 1 1 d .
C3 C 0.27336(12) 0.7806(5) 0.6113(2) 0.0276(6) Uani 1 1 d .
H3A H 0.2327 0.7853 0.6612 0.033 Uiso 1 1 calc R
H3B H 0.2782 0.9351 0.5659 0.033 Uiso 1 1 calc R
C4 C 0.33505(12) 0.7250(5) 0.7007(2) 0.0282(6) Uani 1 1 d .
H4A H 0.3576 0.8741 0.7305 0.034 Uiso 1 1 calc R
H4B H 0.3228 0.6324 0.7780 0.034 Uiso 1 1 calc R
C7 C 0.42363(12) 0.7304(5) 0.5322(2) 0.0319(6) Uani 1 1 d .
H7A H 0.4399 0.6325 0.4615 0.048 Uiso 1 1 calc R
H7B H 0.4615 0.7920 0.5861 0.048 Uiso 1 1 calc R
H7C H 0.3976 0.8645 0.4950 0.048 Uiso 1 1 calc R
C16 C 0.05527(13) 0.2495(5) 0.0599(3) 0.0381(7) Uani 1 1 d .
H16A H 0.0161 0.2623 -0.0009 0.057 Uiso 1 1 calc R
H16B H 0.0537 0.0978 0.1073 0.057 Uiso 1 1 calc R
H16C H 0.0957 0.2554 0.0111 0.057 Uiso 1 1 calc R
C8 C 0.42014(13) 0.3871(5) 0.6894(2) 0.0328(6) Uani 1 1 d .
H8A H 0.3908 0.2914 0.7417 0.049 Uiso 1 1 calc R
H8B H 0.4544 0.4632 0.7470 0.049 Uiso 1 1 calc R
H8C H 0.4413 0.2834 0.6270 0.049 Uiso 1 1 calc R

loop_
_atom_site_aniso_label
_atom_site_aniso_U_11
_atom_site_aniso_U_22
_atom_site_aniso_U_33
_atom_site_aniso_U_23
_atom_site_aniso_U_13
_atom_site_aniso_U_12
O15 0.0256(10) 0.0368(12) 0.0378(10) -0.0067(8) -0.0141(8) 0.0036(8)
O6 0.0282(10) 0.0267(10) 0.0395(10) -0.0116(8) -0.0057(7) 0.0089(8)
C11 0.0180(12) 0.0244(14) 0.0369(14) 0.0006(12) -0.0031(10) 0.0037(11)
C12 0.0189(12) 0.0248(14) 0.0265(13) 0.0031(11) -0.0059(10) -0.0031(11)
N1 0.0224(11) 0.0175(11) 0.0251(10) -0.0013(9) -0.0017(8) -0.0009(9)
C13 0.0283(13) 0.0161(13) 0.0282(13) -0.0026(11) -0.0030(10) -0.0028(11)
C14 0.0200(12) 0.0193(13) 0.0298(13) 0.0003(11) -0.0053(10) 0.0020(10)
C2 0.0207(12) 0.0155(13) 0.0257(12) 0.0012(10) -0.0003(9) -0.0005(10)
C10 0.0250(13) 0.0184(13) 0.0293(13) -0.0057(11) -0.0015(10) -0.0010(11)
C9 0.0197(12) 0.0180(13) 0.0227(12) 0.0025(10) -0.0015(9) -0.0011(10)
C5 0.0227(13) 0.0238(14) 0.0241(12) -0.0001(11) -0.0092(10) -0.0035(11)
C3 0.0256(13) 0.0264(14) 0.0304(13) -0.0094(11) -0.0029(10) 0.0007(11)
C4 0.0299(14) 0.0261(14) 0.0277(13) -0.0036(11) -0.0063(10) -0.0021(11)
C7 0.0237(13) 0.0327(16) 0.0382(15) 0.0041(12) -0.0092(11) -0.0049(12)
C16 0.0331(15) 0.0405(17) 0.0386(15) -0.0090(13) -0.0157(12) -0.0043(13)
C8 0.0315(14) 0.0311(15) 0.0344(14) 0.0014(12) -0.0094(11) 0.0014(12)

loop_
_atom_type_symbol
_atom_type_description
_atom_type_scat_dispersion_real
_atom_type_scat_dispersion_imag
_atom_type_scat_source
C C 0.0033 0.0016 'International Tables Vol C Tables 4.2.6.8 and 6.1.1.4'
H H 0.0000 0.0000 'International Tables Vol C Tables 4.2.6.8 and 6.1.1.4'
N N 0.0061 0.0033 'International Tables Vol C Tables 4.2.6.8 and 6.1.1.4'
O O 0.0106 0.0060 'International Tables Vol C Tables 4.2.6.8 and 6.1.1.4'

loop_
_geom_angle_atom_site_label_1
_geom_angle_atom_site_label_2
_geom_angle_atom_site_label_3
_geom_angle
C12 O15 C16 116.83(19)
C12 C11 H11 120.0
C10 C11 H11 120.0
C10 C11 C12 120.1(2)
O15 C12 C11 115.9(2)
O15 C12 C13 124.3(2)
C13 C12 C11 119.8(2)
O6 N1 C2 127.92(19)
O6 N1 C5 118.93(18)
C2 N1 C5 112.86(19)
C12 C13 H13 120.0
C12 C13 C14 120.0(2)
C14 C13 H13 120.0
C13 C14 H14 119.4
C13 C14 C9 121.3(2)
C9 C14 H14 119.4
N1 C2 C9 124.7(2)
N1 C2 C3 110.22(19)
C9 C2 C3 124.9(2)
C11 C10 H10 119.2
C11 C10 C9 121.5(2)
C9 C10 H10 119.2
C14 C9 C2 124.1(2)
C14 C9 C10 117.3(2)
C10 C9 C2 118.5(2)
N1 C5 C4 100.60(18)
N1 C5 C7 106.39(17)
N1 C5 C8 109.83(19)
C4 C5 C7 113.5(2)
C8 C5 C4 114.45(19)
C8 C5 C7 111.2(2)
C2 C3 H3A 111.2
C2 C3 H3B 111.2
C2 C3 C4 103.06(19)
H3A C3 H3B 109.1
C4 C3 H3A 111.2
C4 C3 H3B 111.2
C5 C4 C3 104.62(17)
C5 C4 H4A 110.8
C5 C4 H4B 110.8
C3 C4 H4A 110.8
C3 C4 H4B 110.8
H4A C4 H4B 108.9
C5 C7 H7A 109.5
C5 C7 H7B 109.5
C5 C7 H7C 109.5
H7A C7 H7B 109.5
H7A C7 H7C 109.5
H7B C7 H7C 109.5
O15 C16 H16A 109.5
O15 C16 H16B 109.5
O15 C16 H16C 109.5
H16A C16 H16B 109.5
H16A C16 H16C 109.5
H16B C16 H16C 109.5
C5 C8 H8A 109.5
C5 C8 H8B 109.5
C5 C8 H8C 109.5
H8A C8 H8B 109.5
H8A C8 H8C 109.5
H8B C8 H8C 109.5

loop_
_geom_bond_atom_site_label_1
_geom_bond_atom_site_label_2
_geom_bond_distance
O15 C12 1.373(3)
O15 C16 1.427(3)
O6 N1 1.290(2)
C11 H11 0.9500
C11 C12 1.387(3)
C11 C10 1.379(3)
C12 C13 1.384(3)
N1 C2 1.313(3)
N1 C5 1.515(3)
C13 H13 0.9500
C13 C14 1.391(3)
C14 H14 0.9500
C14 C9 1.398(3)
C2 C9 1.456(3)
C2 C3 1.498(3)
C10 H10 0.9500
C10 C9 1.404(3)
C5 C4 1.526(3)
C5 C7 1.529(3)
C5 C8 1.516(3)
C3 H3A 0.9900
C3 H3B 0.9900
C3 C4 1.534(3)
C4 H4A 0.9900
C4 H4B 0.9900
C7 H7A 0.9800
C7 H7B 0.9800
C7 H7C 0.9800
C16 H16A 0.9800
C16 H16B 0.9800
C16 H16C 0.9800
C8 H8A 0.9800
C8 H8B 0.9800
C8 H8C 0.9800
